data_7116201
loop_
_publ_author_name
'Ho, Samuel Y.-F.'
'So, Cheuk-Wai'
'Saffon-Merceron, Nathalie'
'M\'ezailles, Nicolas'

_publ_section_title
;
 Formation of a zwitterionic boronium species from the reaction of a
 stable carbenoid with borane: CO2 reduction.
;
_journal_issue 11
_journal_name_full 'Chemical communications (Cambridge, England)'
_journal_page_first 2107
_journal_page_last 2110
_journal_paper_doi 10.1039/c4cc09239b
_journal_volume 51
_journal_year 2015
_chemical_formula_sum 'C51 H62 Cl Li N2 O2 P2'
_chemical_formula_weight 839.36
_chemical_name_systematic
; 
 ? 
;
_space_group_IT_number 2
_symmetry_cell_setting triclinic
_symmetry_space_group_name_Hall '-P 1'
_symmetry_space_group_name_H-M 'P -1'
_atom_sites_solution_hydrogens geom
_atom_sites_solution_primary direct
_atom_sites_solution_secondary difmap
_audit_creation_method SHELXL-97
_audit_update_record
;
2014-11-18 deposited with the CCDC.
2014-12-18 downloaded from the CCDC.
;
_cell_angle_alpha 63.721(6)
_cell_angle_beta 84.210(6)
_cell_angle_gamma 63.061(7)
_cell_formula_units_Z 2
_cell_length_a 13.3879(18)
_cell_length_b 14.2429(19)
_cell_length_c 15.839(2)
_cell_measurement_reflns_used 3337
_cell_measurement_temperature 193(2)
_cell_measurement_theta_max 25.58
_cell_measurement_theta_min 2.38
_cell_volume 2395.4(6)
_computing_cell_refinement 'Bruker SAINT'
_computing_data_collection 'Bruker APEX2'
_computing_data_reduction 'Bruker SAINT'
_computing_molecular_graphics 'Bruker SHELXTL'
_computing_publication_material 'Bruker SHELXTL'
_computing_structure_refinement 'SHELXL-97 (Sheldrick, 2008)'
_computing_structure_solution 'SHELXS-97 (Sheldrick, 2008)'
_diffrn_ambient_temperature 193(2)
_diffrn_measured_fraction_theta_full 0.981
_diffrn_measured_fraction_theta_max 0.981
_diffrn_measurement_device_type 'Bruker kappa APEX-II CCD Quazar'
_diffrn_measurement_method 'phi and omega scans'
_diffrn_radiation_monochromator 'multilayer optics'
_diffrn_radiation_source 'micro-focus sealed tube'
_diffrn_radiation_type MoK\a
_diffrn_radiation_wavelength 0.71073
_diffrn_reflns_av_R_equivalents 0.0927
_diffrn_reflns_av_sigmaI/netI 0.1211
_diffrn_reflns_limit_h_max 16
_diffrn_reflns_limit_h_min -14
_diffrn_reflns_limit_k_max 17
_diffrn_reflns_limit_k_min -17
_diffrn_reflns_limit_l_max 19
_diffrn_reflns_limit_l_min -18
_diffrn_reflns_number 32345
_diffrn_reflns_theta_full 25.68
_diffrn_reflns_theta_max 25.68
_diffrn_reflns_theta_min 3.17
_exptl_absorpt_coefficient_mu 0.186
_exptl_absorpt_correction_T_max 0.9712
_exptl_absorpt_correction_T_min 0.9377
_exptl_absorpt_correction_type multi-scan
_exptl_absorpt_process_details 'SADABS (Bruker-AXS)'
_exptl_crystal_colour colourless
_exptl_crystal_density_diffrn 1.164
_exptl_crystal_density_method 'not measured'
_exptl_crystal_description block
_exptl_crystal_F_000 896
_exptl_crystal_size_max 0.35
_exptl_crystal_size_mid 0.19
_exptl_crystal_size_min 0.16
_refine_diff_density_max 0.460
_refine_diff_density_min -0.259
_refine_diff_density_rms 0.049
_refine_ls_extinction_method none
_refine_ls_goodness_of_fit_ref 1.003
_refine_ls_hydrogen_treatment constr
_refine_ls_matrix_type full
_refine_ls_number_parameters 617
_refine_ls_number_reflns 8943
_refine_ls_number_restraints 337
_refine_ls_restrained_S_all 1.006
_refine_ls_R_factor_all 0.1387
_refine_ls_R_factor_gt 0.0580
_refine_ls_shift/su_max 0.001
_refine_ls_shift/su_mean 0.000
_refine_ls_structure_factor_coef Fsqd
_refine_ls_weighting_details 'calc w=1/[\s^2^(Fo^2^)+(0.0628P)^2^+0.0000P] where P=(Fo^2^+2Fc^2^)/3'
_refine_ls_weighting_scheme calc
_refine_ls_wR_factor_gt 0.1208
_refine_ls_wR_factor_ref 0.1520
_reflns_number_gt 4727
_reflns_number_total 8943
_reflns_threshold_expression >2sigma(I)
_cod_data_source_file c4cc09239b2.cif
_cod_data_source_block 2
_cod_depositor_comments
;
The following automatic conversions were performed:

'_symmetry_cell_setting' value 'Triclinic' changed to 'triclinic'
according to
/usr/data/users/saulius/crontab/automatic-downloads/rss-feeds/RSC/lib/dictionaries/cif_core.dic
dictionary named 'cif_core.dic' version 2.4.2 from 2011-04-26.

Automatic conversion script
Id: cif_fix_values 2935 2014-11-11 08:27:57Z andrius 

 Adding full bibliography for 7116201--7116202.cif.
;
_cod_original_cell_volume 2395.3(5)
_cod_original_sg_symbol_H-M P-1
_cod_database_code 7116201

loop_
_symmetry_equiv_pos_as_xyz
'x, y, z'
'-x, -y, -z'

loop_
_atom_site_label
_atom_site_type_symbol
_atom_site_fract_x
_atom_site_fract_y
_atom_site_fract_z
_atom_site_U_iso_or_equiv
_atom_site_adp_type
_atom_site_occupancy
_atom_site_symmetry_multiplicity
_atom_site_calc_flag
_atom_site_refinement_flags
_atom_site_disorder_assembly
_atom_site_disorder_group
Cl1 Cl 0.60420(6) 0.39730(7) 0.18010(6) 0.0435(2) Uani 1 1 d . . .
C1 C 0.7298(2) 0.2618(3) 0.2068(2) 0.0329(7) Uani 1 1 d . . .
P1 P 0.70013(7) 0.15025(7) 0.21767(6) 0.0323(2) Uani 1 1 d . A .
N1 N 0.8100(2) 0.0255(2) 0.25453(17) 0.0329(6) Uani 1 1 d . A .
N2 N 0.9562(2) 0.1721(2) 0.19415(16) 0.0325(6) Uani 1 1 d . A .
Li1 Li 0.9587(5) 0.0191(5) 0.2556(4) 0.0488(15) Uani 1 1 d D . .
O1 O 1.0940(9) -0.1213(8) 0.2845(10) 0.065(2) Uani 0.504(7) 1 d PDU A 1
C44 C 1.1008(8) -0.2465(7) 0.3259(6) 0.071(2) Uani 0.504(7) 1 d PDU A 1
H44A H 1.1680 -0.3073 0.3735 0.085 Uiso 0.504(7) 1 calc PR A 1
H44B H 1.0319 -0.2482 0.3542 0.085 Uiso 0.504(7) 1 calc PR A 1
C45 C 1.1102(12) -0.2600(11) 0.2382(7) 0.102(4) Uani 0.504(7) 1 d PDU A 1
H45A H 1.0346 -0.2248 0.2057 0.153 Uiso 0.504(7) 1 calc PR A 1
H45B H 1.1499 -0.3439 0.2539 0.153 Uiso 0.504(7) 1 calc PR A 1
H45C H 1.1526 -0.2202 0.1967 0.153 Uiso 0.504(7) 1 calc PR A 1
C46 C 1.2046(10) -0.1404(14) 0.3040(10) 0.080(3) Uani 0.504(7) 1 d PDU A 1
H46A H 1.2263 -0.0882 0.2483 0.096 Uiso 0.504(7) 1 calc PR A 1
H46B H 1.2605 -0.2234 0.3221 0.096 Uiso 0.504(7) 1 calc PR A 1
C47 C 1.1968(9) -0.1121(11) 0.3832(9) 0.085(3) Uani 0.504(7) 1 d PDU A 1
H47A H 1.1456 -0.0282 0.3622 0.127 Uiso 0.504(7) 1 calc PR A 1
H47B H 1.2719 -0.1299 0.4054 0.127 Uiso 0.504(7) 1 calc PR A 1
H47C H 1.1677 -0.1592 0.4350 0.127 Uiso 0.504(7) 1 calc PR A 1
O1' O 1.0864(9) -0.1358(9) 0.3049(10) 0.067(3) Uani 0.496(7) 1 d PDU A 2
C44' C 1.0753(9) -0.1843(8) 0.2317(7) 0.082(2) Uani 0.496(7) 1 d PDU A 2
H44C H 1.0005 -0.1347 0.1928 0.098 Uiso 0.496(7) 1 calc PR A 2
H44D H 1.1353 -0.1881 0.1895 0.098 Uiso 0.496(7) 1 calc PR A 2
C45' C 1.0892(11) -0.3007(9) 0.2971(10) 0.111(4) Uani 0.496(7) 1 d PDU A 2
H45D H 1.1696 -0.3547 0.3189 0.166 Uiso 0.496(7) 1 calc PR A 2
H45E H 1.0585 -0.3288 0.2649 0.166 Uiso 0.496(7) 1 calc PR A 2
H45F H 1.0488 -0.2974 0.3517 0.166 Uiso 0.496(7) 1 calc PR A 2
C46' C 1.1921(11) -0.1533(16) 0.3308(10) 0.089(3) Uani 0.496(7) 1 d PDU A 2
H46C H 1.1955 -0.0786 0.2902 0.107 Uiso 0.496(7) 1 calc PR A 2
H46D H 1.2481 -0.2126 0.3113 0.107 Uiso 0.496(7) 1 calc PR A 2
C47' C 1.2347(10) -0.1897(11) 0.4277(8) 0.089(3) Uani 0.496(7) 1 d PDU A 2
H47D H 1.1783 -0.1384 0.4529 0.133 Uiso 0.496(7) 1 calc PR A 2
H47E H 1.3049 -0.1838 0.4270 0.133 Uiso 0.496(7) 1 calc PR A 2
H47F H 1.2493 -0.2714 0.4681 0.133 Uiso 0.496(7) 1 calc PR A 2
C2 C 0.5919(2) 0.1485(3) 0.2961(2) 0.0367(8) Uani 1 1 d . . .
C3 C 0.5818(3) 0.1861(3) 0.3643(2) 0.0488(9) Uani 1 1 d . A .
H3 H 0.6302 0.2162 0.3693 0.059 Uiso 1 1 calc R . .
C4 C 0.5005(4) 0.1803(3) 0.4264(3) 0.0666(12) Uani 1 1 d . . .
H4 H 0.4931 0.2068 0.4732 0.080 Uiso 1 1 calc R A .
C5 C 0.4307(3) 0.1354(4) 0.4190(3) 0.0694(13) Uani 1 1 d . A .
H5 H 0.3749 0.1318 0.4607 0.083 Uiso 1 1 calc R . .
C6 C 0.4420(3) 0.0967(3) 0.3526(3) 0.0613(11) Uani 1 1 d . . .
H6 H 0.3945 0.0652 0.3487 0.074 Uiso 1 1 calc R A .
C7 C 0.5213(3) 0.1025(3) 0.2909(2) 0.0490(9) Uani 1 1 d . A .
H7 H 0.5282 0.0753 0.2446 0.059 Uiso 1 1 calc R . .
C8 C 0.6325(3) 0.1912(3) 0.1041(2) 0.0364(8) Uani 1 1 d . . .
C9 C 0.5206(3) 0.2771(3) 0.0709(2) 0.0491(9) Uani 1 1 d . A .
H9 H 0.4751 0.3081 0.1112 0.059 Uiso 1 1 calc R . .
C10 C 0.4758(4) 0.3171(3) -0.0196(3) 0.0632(11) Uani 1 1 d . . .
H10 H 0.3992 0.3748 -0.0409 0.076 Uiso 1 1 calc R A .
C11 C 0.5401(5) 0.2750(4) -0.0797(3) 0.0724(13) Uani 1 1 d . A .
H11 H 0.5086 0.3046 -0.1427 0.087 Uiso 1 1 calc R . .
C12 C 0.6503(4) 0.1897(4) -0.0482(3) 0.0614(11) Uani 1 1 d . . .
H12 H 0.6950 0.1595 -0.0893 0.074 Uiso 1 1 calc R A .
C13 C 0.6965(3) 0.1473(3) 0.0441(2) 0.0464(9) Uani 1 1 d . A .
H13 H 0.7726 0.0879 0.0658 0.056 Uiso 1 1 calc R . .
C14 C 0.8128(2) -0.0782(3) 0.3327(2) 0.0319(7) Uani 1 1 d . A .
C15 C 0.8489(3) -0.1087(3) 0.4256(2) 0.0376(8) Uani 1 1 d . . .
C16 C 0.8584(3) -0.2140(3) 0.4993(2) 0.0439(9) Uani 1 1 d . A .
H16 H 0.8828 -0.2339 0.5619 0.053 Uiso 1 1 calc R . .
C17 C 0.8341(3) -0.2902(3) 0.4854(2) 0.0462(9) Uani 1 1 d . . .
C18 C 0.7987(3) -0.2589(3) 0.3937(2) 0.0472(9) Uani 1 1 d . A .
H18 H 0.7803 -0.3098 0.3826 0.057 Uiso 1 1 calc R . .
C19 C 0.7890(3) -0.1559(3) 0.3171(2) 0.0377(8) Uani 1 1 d . . .
C20 C 0.8780(3) -0.0304(3) 0.4469(2) 0.0513(10) Uani 1 1 d . A .
H20A H 0.8526 -0.0318 0.5075 0.077 Uiso 1 1 calc R . .
H20B H 0.8403 0.0504 0.3963 0.077 Uiso 1 1 calc R . .
H20C H 0.9599 -0.0587 0.4509 0.077 Uiso 1 1 calc R . .
C21 C 0.8434(4) -0.4042(3) 0.5671(3) 0.0773(13) Uani 1 1 d . A .
H21A H 0.8940 -0.4270 0.6208 0.116 Uiso 1 1 calc R . .
H21B H 0.8736 -0.4666 0.5466 0.116 Uiso 1 1 calc R . .
H21C H 0.7684 -0.3925 0.5865 0.116 Uiso 1 1 calc R . .
C22 C 0.7558(3) -0.1300(3) 0.2183(2) 0.0566(10) Uani 1 1 d . A .
H22A H 0.7446 -0.1945 0.2208 0.085 Uiso 1 1 calc R . .
H22B H 0.8158 -0.1223 0.1791 0.085 Uiso 1 1 calc R . .
H22C H 0.6855 -0.0563 0.1907 0.085 Uiso 1 1 calc R . .
C23 C 0.8194(3) 0.3849(3) 0.0371(2) 0.0382(8) Uani 1 1 d . . .
C24 C 0.7267(3) 0.4145(3) -0.0194(2) 0.0435(9) Uani 1 1 d . A .
H24 H 0.6728 0.3877 0.0093 0.052 Uiso 1 1 calc R . .
C25 C 0.7116(3) 0.4821(3) -0.1163(2) 0.0558(10) Uani 1 1 d . . .
H25 H 0.6479 0.5015 -0.1539 0.067 Uiso 1 1 calc R A .
C26 C 0.7897(4) 0.5215(4) -0.1585(3) 0.0707(12) Uani 1 1 d . A .
H26 H 0.7792 0.5691 -0.2251 0.085 Uiso 1 1 calc R . .
C27 C 0.8829(4) 0.4916(4) -0.1037(3) 0.0745(13) Uani 1 1 d . . .
H27 H 0.9369 0.5179 -0.1330 0.089 Uiso 1 1 calc R A .
C28 C 0.8984(3) 0.4241(3) -0.0074(3) 0.0554(10) Uani 1 1 d . A .
H28 H 0.9632 0.4039 0.0295 0.067 Uiso 1 1 calc R . .
P2 P 0.84140(7) 0.29114(7) 0.16430(6) 0.0334(2) Uani 1 1 d D A .
C29 C 0.8377(19) 0.3770(12) 0.2259(9) 0.042(2) Uani 0.476(15) 1 d PGDU A 1
C30 C 0.8321(15) 0.4884(11) 0.1807(8) 0.046(2) Uani 0.476(15) 1 d PGU A 1
H30 H 0.8194 0.5302 0.1134 0.055 Uiso 0.476(15) 1 calc PR A 1
C31 C 0.8452(10) 0.5386(8) 0.2340(8) 0.051(2) Uani 0.476(15) 1 d PGU A 1
H31 H 0.8414 0.6147 0.2031 0.061 Uiso 0.476(15) 1 calc PR A 1
C32 C 0.8638(8) 0.4775(9) 0.3325(8) 0.052(2) Uani 0.476(15) 1 d PGU A 1
H32 H 0.8727 0.5118 0.3689 0.062 Uiso 0.476(15) 1 calc PR A 1
C33 C 0.8693(11) 0.3661(10) 0.3776(8) 0.052(2) Uani 0.476(15) 1 d PGU A 1
H33 H 0.8820 0.3243 0.4449 0.062 Uiso 0.476(15) 1 calc PR A 1
C34 C 0.8563(16) 0.3159(10) 0.3244(9) 0.0442(19) Uani 0.476(15) 1 d PGU A 1
H34 H 0.8600 0.2398 0.3552 0.053 Uiso 0.476(15) 1 calc PR A 1
C29' C 0.8405(17) 0.3900(11) 0.2090(9) 0.039(2) Uani 0.524(15) 1 d PGDU A 2
C30' C 0.8345(15) 0.5000(10) 0.1510(7) 0.049(2) Uani 0.524(15) 1 d PGU A 2
H30' H 0.8243 0.5303 0.0839 0.059 Uiso 0.524(15) 1 calc PR A 2
C31' C 0.8435(10) 0.5656(8) 0.1910(8) 0.059(2) Uani 0.524(15) 1 d PGU A 2
H31' H 0.8394 0.6408 0.1514 0.070 Uiso 0.524(15) 1 calc PR A 2
C32' C 0.8584(7) 0.5212(9) 0.2891(8) 0.052(2) Uani 0.524(15) 1 d PGU A 2
H32' H 0.8645 0.5660 0.3165 0.063 Uiso 0.524(15) 1 calc PR A 2
C33' C 0.8644(9) 0.4112(9) 0.3472(7) 0.055(2) Uani 0.524(15) 1 d PGU A 2
H33' H 0.8746 0.3808 0.4142 0.066 Uiso 0.524(15) 1 calc PR A 2
C34' C 0.8554(14) 0.3456(8) 0.3071(8) 0.050(2) Uani 0.524(15) 1 d PGU A 2
H34' H 0.8595 0.2704 0.3467 0.060 Uiso 0.524(15) 1 calc PR A 2
C35 C 1.0551(2) 0.1647(3) 0.1481(2) 0.0313(7) Uani 1 1 d . A .
C36 C 1.1388(3) 0.1780(3) 0.1812(2) 0.0350(8) Uani 1 1 d . . .
C37 C 1.2366(3) 0.1628(3) 0.1382(2) 0.0433(9) Uani 1 1 d . A .
H37 H 1.2916 0.1747 0.1598 0.052 Uiso 1 1 calc R . .
C38 C 1.2572(3) 0.1313(3) 0.0651(2) 0.0479(9) Uani 1 1 d . . .
C39 C 1.1746(3) 0.1175(3) 0.0340(2) 0.0449(9) Uani 1 1 d . A .
H39 H 1.1869 0.0962 -0.0166 0.054 Uiso 1 1 calc R . .
C40 C 1.0740(3) 0.1334(3) 0.0734(2) 0.0355(8) Uani 1 1 d . . .
C41 C 1.1245(3) 0.2077(3) 0.2636(2) 0.0499(9) Uani 1 1 d . A .
H41A H 1.1970 0.1952 0.2862 0.075 Uiso 1 1 calc R . .
H41B H 1.0983 0.1569 0.3151 0.075 Uiso 1 1 calc R . .
H41C H 1.0688 0.2903 0.2428 0.075 Uiso 1 1 calc R . .
C42 C 1.3665(3) 0.1113(4) 0.0206(3) 0.0753(13) Uani 1 1 d . A .
H42A H 1.3527 0.1794 -0.0409 0.113 Uiso 1 1 calc R . .
H42B H 1.3939 0.0404 0.0113 0.113 Uiso 1 1 calc R . .
H42C H 1.4233 0.1013 0.0626 0.113 Uiso 1 1 calc R . .
C43 C 0.9887(3) 0.1160(3) 0.0352(3) 0.0543(10) Uani 1 1 d . A .
H43A H 1.0233 0.0786 -0.0066 0.081 Uiso 1 1 calc R . .
H43B H 0.9238 0.1925 -0.0009 0.081 Uiso 1 1 calc R . .
H43C H 0.9636 0.0654 0.0880 0.081 Uiso 1 1 calc R . .
C48 C 0.4398(5) 0.5032(4) 0.3575(4) 0.1126(19) Uani 1 1 d . . .
H48A H 0.3917 0.5133 0.4068 0.169 Uiso 1 1 calc R . .
H48B H 0.4756 0.4204 0.3698 0.169 Uiso 1 1 calc R . .
H48C H 0.3938 0.5526 0.2953 0.169 Uiso 1 1 calc R . .
C49 C 0.5281(4) 0.5383(4) 0.3583(3) 0.0852(14) Uani 1 1 d . . .
H49A H 0.5690 0.4956 0.4230 0.102 Uiso 1 1 calc R . .
H49B H 0.5831 0.5185 0.3147 0.102 Uiso 1 1 calc R . .
O2 O 0.4753(2) 0.6612(3) 0.3288(2) 0.0716(8) Uani 1 1 d . . .
C50 C 0.5501(4) 0.7055(5) 0.3260(4) 0.0951(16) Uani 1 1 d . . .
H50A H 0.6077 0.6851 0.2842 0.114 Uiso 1 1 calc R . .
H50B H 0.5895 0.6683 0.3905 0.114 Uiso 1 1 calc R . .
C51 C 0.4911(5) 0.8342(5) 0.2906(5) 0.135(2) Uani 1 1 d . . .
H51A H 0.4544 0.8714 0.2258 0.202 Uiso 1 1 calc R . .
H51B H 0.5457 0.8624 0.2908 0.202 Uiso 1 1 calc R . .
H51C H 0.4340 0.8546 0.3318 0.202 Uiso 1 1 calc R . .

loop_
_atom_site_aniso_label
_atom_site_aniso_U_11
_atom_site_aniso_U_22
_atom_site_aniso_U_33
_atom_site_aniso_U_23
_atom_site_aniso_U_13
_atom_site_aniso_U_12
Cl1 0.0297(5) 0.0377(5) 0.0602(6) -0.0230(4) 0.0093(4) -0.0130(4)
C1 0.0226(16) 0.0313(17) 0.0429(19) -0.0197(15) 0.0070(14) -0.0084(15)
P1 0.0278(5) 0.0364(5) 0.0339(5) -0.0163(4) 0.0066(4) -0.0157(4)
N1 0.0306(14) 0.0350(15) 0.0350(15) -0.0160(13) 0.0070(12) -0.0167(13)
N2 0.0273(14) 0.0392(15) 0.0343(15) -0.0185(13) 0.0091(12) -0.0169(13)
Li1 0.035(3) 0.046(3) 0.060(4) -0.021(3) 0.009(3) -0.017(3)
O1 0.039(3) 0.046(3) 0.100(5) -0.027(3) 0.025(3) -0.021(3)
C44 0.062(4) 0.046(4) 0.097(4) -0.034(4) 0.021(4) -0.019(3)
C45 0.128(8) 0.071(7) 0.081(6) -0.022(6) 0.009(6) -0.038(6)
C46 0.042(4) 0.064(4) 0.098(6) -0.010(4) 0.020(4) -0.023(3)
C47 0.064(6) 0.077(6) 0.121(8) -0.047(6) 0.018(5) -0.037(6)
O1' 0.040(3) 0.048(3) 0.097(5) -0.025(3) 0.025(3) -0.019(3)
C44' 0.069(4) 0.054(4) 0.096(5) -0.032(4) 0.027(4) -0.014(4)
C45' 0.099(7) 0.066(6) 0.149(9) -0.035(6) 0.026(7) -0.039(6)
C46' 0.039(4) 0.076(5) 0.102(6) -0.010(5) 0.018(4) -0.018(4)
C47' 0.074(7) 0.079(7) 0.107(8) -0.047(6) 0.017(5) -0.027(6)
C2 0.0247(17) 0.0374(19) 0.040(2) -0.0143(16) 0.0058(15) -0.0108(16)
C3 0.049(2) 0.048(2) 0.051(2) -0.0244(19) 0.0195(19) -0.0240(19)
C4 0.067(3) 0.057(3) 0.065(3) -0.030(2) 0.031(2) -0.021(2)
C5 0.040(2) 0.059(3) 0.075(3) -0.011(2) 0.028(2) -0.019(2)
C6 0.038(2) 0.066(3) 0.063(3) -0.012(2) 0.010(2) -0.028(2)
C7 0.0313(19) 0.050(2) 0.053(2) -0.0140(18) 0.0041(17) -0.0170(18)
C8 0.039(2) 0.0365(18) 0.0330(19) -0.0085(16) -0.0006(16) -0.0224(17)
C9 0.054(2) 0.042(2) 0.047(2) -0.0120(18) -0.0070(19) -0.025(2)
C10 0.063(3) 0.047(2) 0.060(3) -0.001(2) -0.024(2) -0.026(2)
C11 0.107(4) 0.069(3) 0.036(2) 0.003(2) -0.022(3) -0.054(3)
C12 0.094(3) 0.070(3) 0.038(2) -0.019(2) 0.010(2) -0.058(3)
C13 0.055(2) 0.053(2) 0.038(2) -0.0178(18) 0.0048(18) -0.032(2)
C14 0.0233(16) 0.0369(18) 0.0367(19) -0.0216(16) 0.0085(14) -0.0107(15)
C15 0.0318(18) 0.044(2) 0.039(2) -0.0245(17) 0.0088(15) -0.0135(17)
C16 0.048(2) 0.047(2) 0.0285(19) -0.0162(17) 0.0073(16) -0.0168(19)
C17 0.045(2) 0.041(2) 0.045(2) -0.0149(18) 0.0159(17) -0.0192(18)
C18 0.057(2) 0.040(2) 0.049(2) -0.0209(18) 0.0144(19) -0.0267(19)
C19 0.0358(19) 0.0407(19) 0.039(2) -0.0219(17) 0.0064(15) -0.0156(17)
C20 0.059(2) 0.062(2) 0.042(2) -0.0308(19) 0.0067(18) -0.027(2)
C21 0.096(3) 0.063(3) 0.057(3) -0.010(2) 0.017(2) -0.042(3)
C22 0.081(3) 0.060(2) 0.047(2) -0.027(2) 0.006(2) -0.043(2)
C23 0.0330(19) 0.0371(18) 0.042(2) -0.0168(16) 0.0077(16) -0.0155(16)
C24 0.043(2) 0.047(2) 0.038(2) -0.0152(18) 0.0071(17) -0.0231(18)
C25 0.049(2) 0.065(3) 0.041(2) -0.019(2) 0.0043(19) -0.021(2)
C26 0.068(3) 0.075(3) 0.039(2) -0.007(2) 0.013(2) -0.029(3)
C27 0.050(3) 0.071(3) 0.064(3) 0.002(2) 0.012(2) -0.031(2)
C28 0.040(2) 0.053(2) 0.056(3) -0.005(2) 0.0020(18) -0.026(2)
P2 0.0290(5) 0.0380(5) 0.0378(5) -0.0194(4) 0.0070(4) -0.0171(4)
C29 0.030(3) 0.045(4) 0.064(5) -0.031(4) 0.003(4) -0.020(3)
C30 0.036(3) 0.050(4) 0.063(5) -0.034(4) 0.008(5) -0.021(3)
C31 0.054(3) 0.047(4) 0.066(5) -0.042(4) 0.012(5) -0.020(3)
C32 0.050(4) 0.045(5) 0.075(5) -0.042(4) 0.005(4) -0.017(4)
C33 0.046(4) 0.052(5) 0.069(5) -0.039(4) 0.005(4) -0.020(4)
C34 0.038(3) 0.056(4) 0.063(4) -0.044(4) 0.009(4) -0.025(4)
C29' 0.024(3) 0.048(4) 0.055(4) -0.030(4) 0.015(4) -0.019(3)
C30' 0.042(3) 0.050(3) 0.067(5) -0.034(4) 0.008(5) -0.022(3)
C31' 0.054(3) 0.056(4) 0.071(5) -0.037(4) 0.011(5) -0.021(3)
C32' 0.050(3) 0.052(4) 0.069(6) -0.044(4) 0.013(4) -0.018(4)
C33' 0.049(3) 0.052(5) 0.066(5) -0.039(4) 0.007(4) -0.012(4)
C34' 0.041(3) 0.050(4) 0.064(4) -0.033(4) 0.009(4) -0.019(4)
C35 0.0265(17) 0.0326(17) 0.0309(18) -0.0138(15) 0.0057(14) -0.0114(15)
C36 0.0288(18) 0.0400(19) 0.0344(19) -0.0175(16) 0.0023(15) -0.0132(16)
C37 0.0318(19) 0.057(2) 0.050(2) -0.0296(19) 0.0077(17) -0.0230(18)
C38 0.039(2) 0.059(2) 0.053(2) -0.032(2) 0.0184(18) -0.0240(19)
C39 0.047(2) 0.055(2) 0.043(2) -0.0318(18) 0.0171(17) -0.0240(19)
C40 0.0370(19) 0.0390(19) 0.0345(19) -0.0190(16) 0.0078(15) -0.0188(16)
C41 0.036(2) 0.076(3) 0.047(2) -0.036(2) 0.0044(17) -0.024(2)
C42 0.054(3) 0.115(4) 0.089(3) -0.067(3) 0.045(2) -0.050(3)
C43 0.058(2) 0.072(3) 0.057(2) -0.043(2) 0.0131(19) -0.035(2)
C48 0.132(5) 0.085(4) 0.150(5) -0.072(4) 0.060(4) -0.062(4)
C49 0.076(3) 0.076(3) 0.080(3) -0.038(3) 0.004(3) -0.012(3)
O2 0.0558(18) 0.073(2) 0.092(2) -0.0459(17) 0.0122(15) -0.0257(17)
C50 0.068(3) 0.127(5) 0.126(4) -0.077(4) 0.020(3) -0.054(3)
C51 0.092(4) 0.110(5) 0.240(8) -0.095(5) 0.049(4) -0.065(4)

loop_
_atom_type_symbol
_atom_type_description
_atom_type_scat_dispersion_real
_atom_type_scat_dispersion_imag
_atom_type_scat_source
C C 0.0033 0.0016 'International Tables Vol C Tables 4.2.6.8 and 6.1.1.4'
H H 0.0000 0.0000 'International Tables Vol C Tables 4.2.6.8 and 6.1.1.4'
Li Li -0.0003 0.0001 'International Tables Vol C Tables 4.2.6.8 and 6.1.1.4'
N N 0.0061 0.0033 'International Tables Vol C Tables 4.2.6.8 and 6.1.1.4'
O O 0.0106 0.0060 'International Tables Vol C Tables 4.2.6.8 and 6.1.1.4'
P P 0.1023 0.0942 'International Tables Vol C Tables 4.2.6.8 and 6.1.1.4'
Cl Cl 0.1484 0.1585 'International Tables Vol C Tables 4.2.6.8 and 6.1.1.4'

loop_
_geom_angle_atom_site_label_1
_geom_angle_atom_site_label_2
_geom_angle_atom_site_label_3
_geom_angle
P2 C1 P1 130.92(17)
P2 C1 Cl1 109.60(16)
P1 C1 Cl1 112.14(16)
N1 P1 C1 112.36(13)
N1 P1 C2 112.27(14)
C1 P1 C2 107.08(15)
N1 P1 C8 111.28(14)
C1 P1 C8 109.08(14)
C2 P1 C8 104.37(15)
C1 P1 Li1 79.33(15)
C2 P1 Li1 132.10(15)
C8 P1 Li1 118.47(15)
C14 N1 P1 122.17(19)
C14 N1 Li1 109.1(2)
P1 N1 Li1 119.2(2)
C35 N2 P2 123.4(2)
C35 N2 Li1 110.2(2)
P2 N2 Li1 121.9(2)
O1 Li1 O1' 9.9(9)
O1 Li1 N2 121.7(5)
O1' Li1 N2 129.3(5)
O1 Li1 N1 122.5(5)
O1' Li1 N1 116.3(5)
N2 Li1 N1 114.1(3)
O1 Li1 C14 98.8(5)
O1' Li1 C14 90.7(5)
N2 Li1 C14 139.4(3)
N1 Li1 C14 29.23(13)
O1 Li1 C35 94.2(5)
O1' Li1 C35 102.9(5)
N2 Li1 C35 28.86(12)
N1 Li1 C35 136.2(3)
C14 Li1 C35 165.3(2)
O1 Li1 C44' 32.9(5)
O1' Li1 C44' 35.2(4)
N2 Li1 C44' 133.1(3)
N1 Li1 C44' 96.5(3)
C14 Li1 C44' 82.4(3)
C35 Li1 C44' 105.5(3)
O1 Li1 P1 149.2(4)
O1' Li1 P1 143.3(5)
N2 Li1 P1 87.3(2)
N1 Li1 P1 27.03(11)
C14 Li1 P1 53.75(12)
C35 Li1 P1 111.87(19)
C44' Li1 P1 119.8(3)
O1 Li1 P2 147.5(5)
O1' Li1 P2 155.1(5)
N2 Li1 P2 25.95(11)
N1 Li1 P2 88.6(2)
C14 Li1 P2 113.62(19)
C35 Li1 P2 53.62(12)
C44' Li1 P2 148.1(3)
P1 Li1 P2 61.57(11)
C46 O1 C44 105.8(8)
C46 O1 Li1 126.7(8)
C44 O1 Li1 124.4(8)
C45 C44 O1 99.2(9)
C45 C44 H44A 111.9
O1 C44 H44A 111.9
C45 C44 H44B 111.9
O1 C44 H44B 111.9
H44A C44 H44B 109.6
C44 C45 H45A 109.5
C44 C45 H45B 109.5
H45A C45 H45B 109.5
C44 C45 H45C 109.5
H45A C45 H45C 109.5
H45B C45 H45C 109.5
O1 C46 C47 103.8(9)
O1 C46 H46A 111.0
C47 C46 H46A 111.0
O1 C46 H46B 111.0
C47 C46 H46B 111.0
H46A C46 H46B 109.0
C46 C47 H47A 109.5
C46 C47 H47B 109.5
H47A C47 H47B 109.5
C46 C47 H47C 109.5
H47A C47 H47C 109.5
H47B C47 H47C 109.5
C46' O1' C44' 119.1(10)
C46' O1' Li1 120.8(9)
C44' O1' Li1 102.1(7)
C45' C44' O1' 101.4(10)
C45' C44' Li1 126.5(8)
C45' C44' H44C 111.5
O1' C44' H44C 111.5
Li1 C44' H44C 69.8
C45' C44' H44D 111.5
O1' C44' H44D 111.5
Li1 C44' H44D 118.2
H44C C44' H44D 109.3
C44' C45' H45D 109.5
C44' C45' H45E 109.5
H45D C45' H45E 109.5
C44' C45' H45F 109.5
H45D C45' H45F 109.5
H45E C45' H45F 109.5
O1' C46' C47' 124.2(10)
O1' C46' H46C 106.3
C47' C46' H46C 106.3
O1' C46' H46D 106.3
C47' C46' H46D 106.3
H46C C46' H46D 106.4
C46' C47' H47D 109.5
C46' C47' H47E 109.5
H47D C47' H47E 109.5
C46' C47' H47F 109.5
H47D C47' H47F 109.5
H47E C47' H47F 109.5
C3 C2 C7 119.1(3)
C3 C2 P1 121.0(3)
C7 C2 P1 119.8(3)
C2 C3 C4 120.3(4)
C2 C3 H3 119.9
C4 C3 H3 119.9
C5 C4 C3 119.4(4)
C5 C4 H4 120.3
C3 C4 H4 120.3
C6 C5 C4 120.2(4)
C6 C5 H5 119.9
C4 C5 H5 119.9
C5 C6 C7 120.8(4)
C5 C6 H6 119.6
C7 C6 H6 119.6
C6 C7 C2 120.1(4)
C6 C7 H7 120.0
C2 C7 H7 120.0
C13 C8 C9 118.6(3)
C13 C8 P1 119.4(3)
C9 C8 P1 121.5(3)
C10 C9 C8 120.4(4)
C10 C9 H9 119.8
C8 C9 H9 119.8
C11 C10 C9 120.9(4)
C11 C10 H10 119.5
C9 C10 H10 119.5
C10 C11 C12 119.6(4)
C10 C11 H11 120.2
C12 C11 H11 120.2
C11 C12 C13 120.0(4)
C11 C12 H12 120.0
C13 C12 H12 120.0
C8 C13 C12 120.4(4)
C8 C13 H13 119.8
C12 C13 H13 119.8
C19 C14 C15 118.8(3)
C19 C14 N1 120.7(3)
C15 C14 N1 120.3(3)
C19 C14 Li1 131.8(2)
C15 C14 Li1 92.4(2)
C16 C15 C14 119.1(3)
C16 C15 C20 119.3(3)
C14 C15 C20 121.5(3)
C17 C16 C15 122.7(3)
C17 C16 H16 118.6
C15 C16 H16 118.6
C16 C17 C18 117.3(3)
C16 C17 C21 122.0(3)
C18 C17 C21 120.6(3)
C17 C18 C19 122.6(3)
C17 C18 H18 118.7
C19 C18 H18 118.7
C18 C19 C14 119.4(3)
C18 C19 C22 119.9(3)
C14 C19 C22 120.7(3)
C15 C20 H20A 109.5
C15 C20 H20B 109.5
H20A C20 H20B 109.5
C15 C20 H20C 109.5
H20A C20 H20C 109.5
H20B C20 H20C 109.5
C17 C21 H21A 109.5
C17 C21 H21B 109.5
H21A C21 H21B 109.5
C17 C21 H21C 109.5
H21A C21 H21C 109.5
H21B C21 H21C 109.5
C19 C22 H22A 109.5
C19 C22 H22B 109.5
H22A C22 H22B 109.5
C19 C22 H22C 109.5
H22A C22 H22C 109.5
H22B C22 H22C 109.5
C24 C23 C28 118.1(3)
C24 C23 P2 120.8(3)
C28 C23 P2 120.9(3)
C25 C24 C23 121.2(3)
C25 C24 H24 119.4
C23 C24 H24 119.4
C24 C25 C26 119.7(4)
C24 C25 H25 120.2
C26 C25 H25 120.2
C27 C26 C25 119.9(4)
C27 C26 H26 120.1
C25 C26 H26 120.1
C28 C27 C26 120.6(4)
C28 C27 H27 119.7
C26 C27 H27 119.7
C27 C28 C23 120.5(4)
C27 C28 H28 119.7
C23 C28 H28 119.7
N2 P2 C1 110.73(13)
N2 P2 C23 111.19(13)
C1 P2 C23 113.85(15)
N2 P2 C29' 114.5(6)
C1 P2 C29' 105.9(6)
C23 P2 C29' 100.3(4)
N2 P2 C29 112.4(6)
C1 P2 C29 100.2(6)
C23 P2 C29 108.0(4)
C1 P2 Li1 78.77(14)
C23 P2 Li1 123.84(15)
C29' P2 Li1 129.9(5)
C29 P2 Li1 123.9(5)
C30 C29 C34 120.0
C30 C29 P2 124.6(7)
C34 C29 P2 114.9(7)
C31 C30 C29 120.0
C31 C30 H30 120.0
C29 C30 H30 120.0
C30 C31 C32 120.0
C30 C31 H31 120.0
C32 C31 H31 120.0
C33 C32 C31 120.0
C33 C32 H32 120.0
C31 C32 H32 120.0
C34 C33 C32 120.0
C34 C33 H33 120.0
C32 C33 H33 120.0
C33 C34 C29 120.0
C33 C34 H34 120.0
C29 C34 H34 120.0
C30' C29' C34' 120.0
C30' C29' P2 123.7(6)
C34' C29' P2 116.1(6)
C31' C30' C29' 120.0
C31' C30' H30' 120.0
C29' C30' H30' 120.0
C30' C31' C32' 120.0
C30' C31' H31' 120.0
C32' C31' H31' 120.0
C33' C32' C31' 120.0
C33' C32' H32' 120.0
C31' C32' H32' 120.0
C32' C33' C34' 120.0
C32' C33' H33' 120.0
C34' C33' H33' 120.0
C33' C34' C29' 120.0
C33' C34' H34' 120.0
C29' C34' H34' 120.0
C40 C35 C36 118.9(3)
C40 C35 N2 119.6(3)
C36 C35 N2 121.3(3)
C40 C35 Li1 96.6(2)
C36 C35 Li1 126.6(2)
C37 C36 C35 119.5(3)
C37 C36 C41 119.5(3)
C35 C36 C41 121.1(3)
C38 C37 C36 122.6(3)
C38 C37 H37 118.7
C36 C37 H37 118.7
C39 C38 C37 117.2(3)
C39 C38 C42 120.8(3)
C37 C38 C42 122.0(3)
C38 C39 C40 122.8(3)
C38 C39 H39 118.6
C40 C39 H39 118.6
C39 C40 C35 119.1(3)
C39 C40 C43 119.1(3)
C35 C40 C43 121.8(3)
C36 C41 H41A 109.5
C36 C41 H41B 109.5
H41A C41 H41B 109.5
C36 C41 H41C 109.5
H41A C41 H41C 109.5
H41B C41 H41C 109.5
C38 C42 H42A 109.5
C38 C42 H42B 109.5
H42A C42 H42B 109.5
C38 C42 H42C 109.5
H42A C42 H42C 109.5
H42B C42 H42C 109.5
C40 C43 H43A 109.5
C40 C43 H43B 109.5
H43A C43 H43B 109.5
C40 C43 H43C 109.5
H43A C43 H43C 109.5
H43B C43 H43C 109.5
C49 C48 H48A 109.5
C49 C48 H48B 109.5
H48A C48 H48B 109.5
C49 C48 H48C 109.5
H48A C48 H48C 109.5
H48B C48 H48C 109.5
O2 C49 C48 108.4(4)
O2 C49 H49A 110.0
C48 C49 H49A 110.0
O2 C49 H49B 110.0
C48 C49 H49B 110.0
H49A C49 H49B 108.4
C50 O2 C49 114.0(4)
O2 C50 C51 111.5(4)
O2 C50 H50A 109.3
C51 C50 H50A 109.3
O2 C50 H50B 109.3
C51 C50 H50B 109.3
H50A C50 H50B 108.0
C50 C51 H51A 109.5
C50 C51 H51B 109.5
H51A C51 H51B 109.5
C50 C51 H51C 109.5
H51A C51 H51C 109.5
H51B C51 H51C 109.5

loop_
_geom_bond_atom_site_label_1
_geom_bond_atom_site_label_2
_geom_bond_distance
Cl1 C1 1.792(3)
C1 P2 1.724(3)
C1 P1 1.740(3)
P1 N1 1.596(3)
P1 C2 1.812(3)
P1 C8 1.821(3)
P1 Li1 3.066(6)
N1 C14 1.434(4)
N1 Li1 1.953(6)
N2 C35 1.429(4)
N2 P2 1.593(2)
N2 Li1 1.939(6)
Li1 O1 1.887(10)
Li1 O1' 1.930(10)
Li1 C14 2.776(6)
Li1 C35 2.778(6)
Li1 C44' 2.779(11)
Li1 P2 3.091(6)
O1 C46 1.420(10)
O1 C44 1.564(12)
C44 C45 1.470(11)
C44 H44A 0.9900
C44 H44B 0.9900
C45 H45A 0.9800
C45 H45B 0.9800
C45 H45C 0.9800
C46 C47 1.459(12)
C46 H46A 0.9900
C46 H46B 0.9900
C47 H47A 0.9800
C47 H47B 0.9800
C47 H47C 0.9800
O1' C46' 1.392(11)
O1' C44' 1.636(13)
C44' C45' 1.447(11)
C44' H44C 0.9900
C44' H44D 0.9900
C45' H45D 0.9800
C45' H45E 0.9800
C45' H45F 0.9800
C46' C47' 1.468(11)
C46' H46C 0.9900
C46' H46D 0.9900
C47' H47D 0.9800
C47' H47E 0.9800
C47' H47F 0.9800
C2 C3 1.376(4)
C2 C7 1.397(4)
C3 C4 1.396(5)
C3 H3 0.9500
C4 C5 1.387(6)
C4 H4 0.9500
C5 C6 1.357(6)
C5 H5 0.9500
C6 C7 1.375(5)
C6 H6 0.9500
C7 H7 0.9500
C8 C13 1.380(4)
C8 C9 1.395(4)
C9 C10 1.370(5)
C9 H9 0.9500
C10 C11 1.370(6)
C10 H10 0.9500
C11 C12 1.375(6)
C11 H11 0.9500
C12 C13 1.396(5)
C12 H12 0.9500
C13 H13 0.9500
C14 C19 1.400(4)
C14 C15 1.405(4)
C15 C16 1.391(4)
C15 C20 1.505(4)
C16 C17 1.372(5)
C16 H16 0.9500
C17 C18 1.380(5)
C17 C21 1.521(5)
C18 C19 1.387(4)
C18 H18 0.9500
C19 C22 1.505(4)
C20 H20A 0.9800
C20 H20B 0.9800
C20 H20C 0.9800
C21 H21A 0.9800
C21 H21B 0.9800
C21 H21C 0.9800
C22 H22A 0.9800
C22 H22B 0.9800
C22 H22C 0.9800
C23 C24 1.391(4)
C23 C28 1.401(4)
C23 P2 1.819(3)
C24 C25 1.379(4)
C24 H24 0.9500
C25 C26 1.384(5)
C25 H25 0.9500
C26 C27 1.378(6)
C26 H26 0.9500
C27 C28 1.370(5)
C27 H27 0.9500
C28 H28 0.9500
P2 C29' 1.830(5)
P2 C29 1.855(5)
C29 C30 1.3900
C29 C34 1.3900
C30 C31 1.3900
C30 H30 0.9500
C31 C32 1.3900
C31 H31 0.9500
C32 C33 1.3900
C32 H32 0.9500
C33 C34 1.3900
C33 H33 0.9500
C34 H34 0.9500
C29' C30' 1.3900
C29' C34' 1.3900
C30' C31' 1.3900
C30' H30' 0.9500
C31' C32' 1.3900
C31' H31' 0.9500
C32' C33' 1.3900
C32' H32' 0.9500
C33' C34' 1.3900
C33' H33' 0.9500
C34' H34' 0.9500
C35 C40 1.402(4)
C35 C36 1.402(4)
C36 C37 1.386(4)
C36 C41 1.511(4)
C37 C38 1.378(4)
C37 H37 0.9500
C38 C39 1.377(5)
C38 C42 1.521(5)
C39 C40 1.392(4)
C39 H39 0.9500
C40 C43 1.504(4)
C41 H41A 0.9800
C41 H41B 0.9800
C41 H41C 0.9800
C42 H42A 0.9800
C42 H42B 0.9800
C42 H42C 0.9800
C43 H43A 0.9800
C43 H43B 0.9800
C43 H43C 0.9800
C48 C49 1.480(7)
C48 H48A 0.9800
C48 H48B 0.9800
C48 H48C 0.9800
C49 O2 1.416(5)
C49 H49A 0.9900
C49 H49B 0.9900
O2 C50 1.393(5)
C50 C51 1.472(7)
C50 H50A 0.9900
C50 H50B 0.9900
C51 H51A 0.9800
C51 H51B 0.9800
C51 H51C 0.9800
